data_1574870
loop_
_publ_author_name
'Hu, Guanwen'
'Zhang, Peiqi'
'Wang, Xinmou'
'Wan, Chunteng'
'Fu, Yiyi'
'Leung, Wa Hung'
'Lin, Zhenyang'
'Quan, Yangjian'

_publ_section_title
;
 Nickel-catalyzed diastereoselective hydroboration of acrylates with a
 vinylborane reagent.
;
_journal_issue 29
_journal_name_full 'Chemical science'
_journal_page_first 13449
_journal_page_last 13458
_journal_paper_doi 10.1039/d5sc02695d
_journal_volume 16
_journal_year 2025
_chemical_formula_moiety 'C14 H25 B N2 O2'
_chemical_formula_sum 'C14 H25 B N2 O2'
_chemical_formula_weight 264.17
_space_group_crystal_system monoclinic
_space_group_IT_number 14
_space_group_name_Hall '-P 2yn'
_space_group_name_H-M_alt 'P 1 21/n 1'
_atom_sites_solution_hydrogens geom
_atom_sites_solution_primary iterative
_audit_creation_date 2023-08-30
_audit_creation_method
;
Olex2 1.5-alpha
(compiled 2023.08.24 svn.re1ec1418 for OlexSys, GUI svn.r6817)
;
_audit_update_record
;
2024-09-03 deposited with the CCDC.	2025-06-13 downloaded from the CCDC.
;
_cell_angle_alpha 90
_cell_angle_beta 93.1395(9)
_cell_angle_gamma 90
_cell_formula_units_Z 4
_cell_length_a 9.70607(10)
_cell_length_b 14.11052(14)
_cell_length_c 11.39150(12)
_cell_measurement_reflns_used 6965
_cell_measurement_temperature 100.01(10)
_cell_measurement_theta_max 74.4800
_cell_measurement_theta_min 4.9840
_cell_volume 1557.81(3)
_computing_cell_refinement 'CrysAlisPro 1.171.42.49 (Rigaku OD, 2022)'
_computing_data_collection 'CrysAlisPro 1.171.42.49 (Rigaku OD, 2022)'
_computing_data_reduction 'CrysAlisPro 1.171.42.49 (Rigaku OD, 2022)'
_computing_molecular_graphics 'Olex2 1.5-alpha (Dolomanov et al., 2009)'
_computing_publication_material 'Olex2 1.5-alpha (Dolomanov et al., 2009)'
_computing_structure_refinement 'SHELXL 2014/7 (Sheldrick, 2015)'
_computing_structure_solution 'olex2.solve 1.5-alpha (Bourhis et al., 2015)'
_diffrn_ambient_environment N~2~
_diffrn_ambient_temperature 100.01(10)
_diffrn_detector 'CCD plate'
_diffrn_detector_area_resol_mean 10.3577
_diffrn_detector_type Atlas
_diffrn_measured_fraction_theta_full 0.997
_diffrn_measured_fraction_theta_max 0.980
_diffrn_measurement_details
;
List of Runs (angles in degrees, time in seconds):

  # Type    Start    End  Width  t~exp~   \w     \q     \k     \f   Frames
#--------------------------------------------------------------------------
  1  \w    -86.00  -7.00   1.00    2.00    --  -41.13 125.00 -60.00   79
  2  \w    -66.00  30.00   1.00    2.00    --  -41.13  40.00-114.00   96
  3  \w   -114.00 -19.00   1.00    2.00    --  -41.13 -57.00  90.00   95
  4  \w     28.00 107.00   1.00    2.00    --  107.01 -94.00 -30.00   79
  5  \w     80.00 170.00   1.00    2.00    --  107.01  30.00-180.00   90
  6  \w    125.00 178.00   1.00    2.00    --  107.01  77.00   0.00   53
  7  \w    121.00 178.00   1.00    2.00    --  107.01  77.00 120.00   57
  8  \w    109.00 178.00   1.00    2.00    --  107.01 111.00  30.00   69
  9  \w     32.00  58.00   1.00    2.00    --  107.01-111.00 150.00   26
 10  \w     64.00 109.00   1.00    2.00    --  107.01-111.00 150.00   45
 11  \w     32.00 107.00   1.00    2.00    --  107.01 -94.00-180.00   75
 12  \w     37.00 133.00   1.00    2.00    --  107.01 -61.00   0.00   96
 13  \w     80.00 175.00   1.00    2.00    --  107.01  30.00  90.00   95
;
_diffrn_measurement_device 'kappa diffractometer'
_diffrn_measurement_device_type 'SuperNova, Dual, Cu at home/near, Atlas'
_diffrn_measurement_method '\w scans'
_diffrn_orient_matrix_type 'CrysAlisPro convention (1999,Acta A55,543-557)'
_diffrn_orient_matrix_UB_11 0.0152287000
_diffrn_orient_matrix_UB_12 0.0546014000
_diffrn_orient_matrix_UB_13 0.1171689000
_diffrn_orient_matrix_UB_21 0.1580008000
_diffrn_orient_matrix_UB_22 -0.0113044000
_diffrn_orient_matrix_UB_23 0.0005412000
_diffrn_orient_matrix_UB_31 0.0102885000
_diffrn_orient_matrix_UB_32 0.0937461000
_diffrn_orient_matrix_UB_33 -0.0680052000
_diffrn_radiation_monochromator mirror
_diffrn_radiation_probe x-ray
_diffrn_radiation_type 'Cu K\a'
_diffrn_radiation_wavelength 1.54184
_diffrn_reflns_av_R_equivalents 0.0151
_diffrn_reflns_av_unetI/netI 0.0147
_diffrn_reflns_Laue_measured_fraction_full 0.997
_diffrn_reflns_Laue_measured_fraction_max 0.980
_diffrn_reflns_limit_h_max 11
_diffrn_reflns_limit_h_min -12
_diffrn_reflns_limit_k_max 17
_diffrn_reflns_limit_k_min -12
_diffrn_reflns_limit_l_max 13
_diffrn_reflns_limit_l_min -14
_diffrn_reflns_number 9190
_diffrn_reflns_point_group_measured_fraction_full 0.997
_diffrn_reflns_point_group_measured_fraction_max 0.980
_diffrn_reflns_theta_full 67.684
_diffrn_reflns_theta_max 74.483
_diffrn_reflns_theta_min 4.994
_diffrn_source 'micro-focus sealed X-ray tube'
_diffrn_source_current 0.80
_diffrn_source_power 0.040
_diffrn_source_target Cu
_diffrn_source_type 'SuperNova (Cu) X-ray Source'
_diffrn_source_voltage 50
_exptl_absorpt_coefficient_mu 0.583
_exptl_absorpt_correction_T_max 1.00000
_exptl_absorpt_correction_T_min 0.88333
_exptl_absorpt_correction_type multi-scan
_exptl_absorpt_process_details
;
CrysAlisPro 1.171.42.49 (Rigaku Oxford Diffraction, 2022)
Empirical absorption correction using spherical harmonics,
implemented in SCALE3 ABSPACK scaling algorithm.
;
_exptl_crystal_colour colourless
_exptl_crystal_colour_primary colourless
_exptl_crystal_density_diffrn 1.126
_exptl_crystal_description block
_exptl_crystal_F_000 576
_exptl_crystal_size_max 0.25
_exptl_crystal_size_mid 0.22
_exptl_crystal_size_min 0.2
_refine_diff_density_max 0.296
_refine_diff_density_min -0.225
_refine_diff_density_rms 0.035
_refine_ls_extinction_coef 0.0033(6)
_refine_ls_extinction_expression Fc^*^=kFc[1+0.001xFc^2^\l^3^/sin(2\q)]^-1/4^
_refine_ls_extinction_method 'SHELXL-2014/7 (Sheldrick 2014'
_refine_ls_goodness_of_fit_ref 1.029
_refine_ls_hydrogen_treatment constr
_refine_ls_matrix_type full
_refine_ls_number_parameters 179
_refine_ls_number_reflns 3124
_refine_ls_number_restraints 0
_refine_ls_restrained_S_all 1.029
_refine_ls_R_factor_all 0.0365
_refine_ls_R_factor_gt 0.0345
_refine_ls_shift/su_max 0.001
_refine_ls_shift/su_mean 0.000
_refine_ls_structure_factor_coef Fsqd
_refine_ls_weighting_details 'w=1/[\s^2^(Fo^2^)+(0.0471P)^2^+0.5148P] where P=(Fo^2^+2Fc^2^)/3'
_refine_ls_weighting_scheme calc
_refine_ls_wR_factor_gt 0.0900
_refine_ls_wR_factor_ref 0.0920
_reflns_Friedel_coverage 0.000
_reflns_number_gt 2933
_reflns_number_total 3124
_reflns_threshold_expression 'I > 2\s(I)'
_cod_data_source_file d5sc02695d2.cif
_cod_data_source_block ghuaf1cult_auto
_cod_depositor_comments 'Adding full bibliography for 1574870--1574872.cif.'
_cod_database_code 1574870
_shelx_shelxl_version_number 2014/7
_chemical_oxdiff_formula 'C30 H28 B2 N4'
_shelx_space_group_comment
;
The symmetry employed for this shelxl refinement is uniquely defined
by the following loop, which should always be used as a source of
symmetry information in preference to the above space-group names.
They are only intended as comments.
;
_olex2_refinement_description
;
1. Fixed Uiso
 At 1.2 times of:
  All B(H) groups, All C(H) groups, All C(H,H) groups
 At 1.5 times of:
  All C(H,H,H) groups
2.a Ternary CH refined with riding coordinates:
 C11(H11), B1(H1)
2.b Aromatic/amide H refined with riding coordinates:
 C2(H2), C3(H3), C21(H21)
2.c X=CH2 refined with riding coordinates:
 C22(H22A,H22B)
2.d Idealised Me refined as rotating group:
 C4(H4A,H4B,H4C), C5(H5A,H5B,H5C), C13(H13A,H13B,H13C), C15(H15A,H15B,H15C),
 C16(H16A,H16B,H16C), C17(H17A,H17B,H17C)
;
_olex2_submission_special_instructions 'No special instructions were received'
_oxdiff_exptl_absorpt_empirical_details
;
Empirical correction (ABSPACK) includes:
- Absorption correction using spherical harmonics
- Frame scaling
;
_oxdiff_exptl_absorpt_empirical_full_max 1.220
_oxdiff_exptl_absorpt_empirical_full_min 0.756

loop_
_space_group_symop_operation_xyz
'x, y, z'
'-x+1/2, y+1/2, -z+1/2'
'-x, -y, -z'
'x-1/2, -y-1/2, z-1/2'

loop_
_atom_site_label
_atom_site_type_symbol
_atom_site_fract_x
_atom_site_fract_y
_atom_site_fract_z
_atom_site_U_iso_or_equiv
_atom_site_adp_type
_atom_site_occupancy
_atom_site_site_symmetry_order
_atom_site_calc_flag
_atom_site_refinement_flags_posn
_atom_site_refinement_flags_adp
_atom_site_refinement_flags_occupancy
_atom_site_disorder_assembly
_atom_site_disorder_group
O1 O 0.10841(8) 0.29784(5) 0.61603(6) 0.02150(18) Uani 1 1 d . . . . .
O2 O 0.15555(7) 0.45491(5) 0.62307(6) 0.01732(18) Uani 1 1 d . . . . .
N1 N 0.32085(9) 0.54109(6) 0.85086(7) 0.0178(2) Uani 1 1 d . . . . .
N2 N 0.45276(9) 0.41932(6) 0.85672(7) 0.0182(2) Uani 1 1 d . . . . .
C1 C 0.31899(10) 0.44542(7) 0.86003(8) 0.0164(2) Uani 1 1 d . . . . .
C2 C 0.45388(11) 0.57424(8) 0.84172(9) 0.0209(2) Uani 1 1 d . . . . .
H2 H 0.4815 0.6384 0.8340 0.025 Uiso 1 1 calc R U . . .
C3 C 0.53653(11) 0.49756(8) 0.84586(9) 0.0217(2) Uani 1 1 d . . . . .
H3 H 0.6341 0.4973 0.8420 0.026 Uiso 1 1 calc R U . . .
C4 C 0.19982(11) 0.60304(7) 0.84727(10) 0.0232(2) Uani 1 1 d . . . . .
H4A H 0.1539 0.6011 0.7685 0.035 Uiso 1 1 calc R U . . .
H4B H 0.2288 0.6681 0.8658 0.035 Uiso 1 1 calc R U . . .
H4C H 0.1357 0.5814 0.9051 0.035 Uiso 1 1 calc R U . . .
C5 C 0.50551(11) 0.32238(8) 0.86574(10) 0.0258(2) Uani 1 1 d . . . . .
H5A H 0.6058 0.3229 0.8593 0.039 Uiso 1 1 calc R U . . .
H5B H 0.4625 0.2839 0.8022 0.039 Uiso 1 1 calc R U . . .
H5C H 0.4836 0.2954 0.9418 0.039 Uiso 1 1 calc R U . . .
C11 C 0.05496(10) 0.38911(7) 0.78667(8) 0.0176(2) Uani 1 1 d . . . . .
H11 H 0.0189 0.4552 0.7926 0.021 Uiso 1 1 calc R U . . .
C12 C 0.10584(9) 0.37338(7) 0.66733(8) 0.0161(2) Uani 1 1 d . . . . .
C13 C -0.05874(11) 0.31841(8) 0.81372(9) 0.0253(2) Uani 1 1 d . . . . .
H13A H -0.1312 0.3199 0.7503 0.038 Uiso 1 1 calc R U . . .
H13B H -0.0982 0.3356 0.8882 0.038 Uiso 1 1 calc R U . . .
H13C H -0.0196 0.2545 0.8200 0.038 Uiso 1 1 calc R U . . .
C14 C 0.23443(10) 0.45662(7) 0.51640(9) 0.0181(2) Uani 1 1 d . . . . .
C15 C 0.15269(11) 0.41581(8) 0.41034(9) 0.0233(2) Uani 1 1 d . . . . .
H15A H 0.1481 0.3467 0.4177 0.035 Uiso 1 1 calc R U . . .
H15B H 0.1983 0.4324 0.3385 0.035 Uiso 1 1 calc R U . . .
H15C H 0.0591 0.4421 0.4066 0.035 Uiso 1 1 calc R U . . .
C16 C 0.25736(12) 0.56224(8) 0.49906(10) 0.0243(2) Uani 1 1 d . . . . .
H16A H 0.1681 0.5940 0.4859 0.036 Uiso 1 1 calc R U . . .
H16B H 0.3129 0.5721 0.4308 0.036 Uiso 1 1 calc R U . . .
H16C H 0.3059 0.5886 0.5693 0.036 Uiso 1 1 calc R U . . .
C17 C 0.37017(11) 0.40458(8) 0.54079(10) 0.0240(2) Uani 1 1 d . . . . .
H17A H 0.4207 0.4335 0.6085 0.036 Uiso 1 1 calc R U . . .
H17B H 0.4257 0.4088 0.4717 0.036 Uiso 1 1 calc R U . . .
H17C H 0.3516 0.3379 0.5579 0.036 Uiso 1 1 calc R U . . .
C21 C 0.14743(10) 0.38915(7) 1.01571(9) 0.0208(2) Uani 1 1 d . . . . .
H21 H 0.1176 0.4505 1.0375 0.025 Uiso 1 1 calc R U . . .
C22 C 0.15021(13) 0.32217(9) 1.09734(10) 0.0299(3) Uani 1 1 d . . . . .
H22A H 0.1794 0.2599 1.0790 0.036 Uiso 1 1 calc R U . . .
H22B H 0.1230 0.3364 1.1742 0.036 Uiso 1 1 calc R U . . .
B1 B 0.19063(11) 0.37463(8) 0.88237(10) 0.0175(2) Uani 1 1 d . . . . .
H1 H 0.2243 0.3081 0.8746 0.021 Uiso 1 1 calc R U . . .

loop_
_atom_site_aniso_label
_atom_site_aniso_U_11
_atom_site_aniso_U_22
_atom_site_aniso_U_33
_atom_site_aniso_U_23
_atom_site_aniso_U_13
_atom_site_aniso_U_12
O1 0.0275(4) 0.0165(4) 0.0205(4) -0.0015(3) 0.0017(3) -0.0018(3)
O2 0.0196(4) 0.0158(3) 0.0168(3) 0.0003(3) 0.0033(3) -0.0015(3)
N1 0.0176(4) 0.0164(4) 0.0192(4) -0.0011(3) 0.0000(3) -0.0007(3)
N2 0.0175(4) 0.0196(4) 0.0172(4) -0.0005(3) -0.0018(3) 0.0014(3)
C1 0.0180(5) 0.0180(5) 0.0128(4) -0.0008(3) -0.0016(3) 0.0007(4)
C2 0.0208(5) 0.0218(5) 0.0202(5) -0.0018(4) 0.0006(4) -0.0057(4)
C3 0.0171(5) 0.0272(5) 0.0207(5) -0.0017(4) -0.0004(4) -0.0040(4)
C4 0.0220(5) 0.0168(5) 0.0307(6) -0.0020(4) 0.0012(4) 0.0031(4)
C5 0.0232(5) 0.0228(5) 0.0311(6) 0.0003(4) -0.0016(4) 0.0072(4)
C11 0.0171(5) 0.0192(5) 0.0164(5) -0.0002(4) 0.0010(4) -0.0018(4)
C12 0.0137(4) 0.0168(5) 0.0174(5) 0.0017(4) -0.0024(3) -0.0007(3)
C13 0.0219(5) 0.0336(6) 0.0206(5) -0.0008(4) 0.0023(4) -0.0098(4)
C14 0.0181(5) 0.0200(5) 0.0165(5) 0.0010(4) 0.0036(4) -0.0011(4)
C15 0.0253(5) 0.0274(5) 0.0173(5) 0.0007(4) 0.0005(4) -0.0029(4)
C16 0.0256(5) 0.0213(5) 0.0265(5) 0.0031(4) 0.0050(4) -0.0039(4)
C17 0.0184(5) 0.0284(6) 0.0255(5) 0.0020(4) 0.0031(4) 0.0017(4)
C21 0.0204(5) 0.0220(5) 0.0199(5) -0.0026(4) 0.0003(4) -0.0023(4)
C22 0.0407(7) 0.0307(6) 0.0183(5) 0.0011(4) 0.0015(5) -0.0030(5)
B1 0.0191(5) 0.0160(5) 0.0174(5) 0.0003(4) 0.0002(4) -0.0007(4)

loop_
_atom_type_symbol
_atom_type_description
_atom_type_scat_dispersion_real
_atom_type_scat_dispersion_imag
_atom_type_scat_source
C C 0.0181 0.0091 'International Tables Vol C Tables 4.2.6.8 and 6.1.1.4'
H H 0.0000 0.0000 'International Tables Vol C Tables 4.2.6.8 and 6.1.1.4'
B B 0.0090 0.0039 'International Tables Vol C Tables 4.2.6.8 and 6.1.1.4'
N N 0.0311 0.0180 'International Tables Vol C Tables 4.2.6.8 and 6.1.1.4'
O O 0.0492 0.0322 'International Tables Vol C Tables 4.2.6.8 and 6.1.1.4'

loop_
_geom_angle_atom_site_label_1
_geom_angle_atom_site_label_2
_geom_angle_atom_site_label_3
_geom_angle
_geom_angle_site_symmetry_1
_geom_angle_site_symmetry_3
_geom_angle_publ_flag
C12 O2 C14 122.21(7) . . ?
C1 N1 C2 111.06(8) . . ?
C1 N1 C4 125.71(8) . . ?
C2 N1 C4 123.20(9) . . ?
C1 N2 C3 110.84(8) . . ?
C1 N2 C5 125.87(9) . . ?
C3 N2 C5 123.27(9) . . ?
N1 C1 B1 129.59(9) . . ?
N2 C1 N1 104.63(8) . . ?
N2 C1 B1 125.57(9) . . ?
N1 C2 H2 126.8 . . ?
C3 C2 N1 106.42(9) . . ?
C3 C2 H2 126.8 . . ?
N2 C3 H3 126.5 . . ?
C2 C3 N2 107.04(9) . . ?
C2 C3 H3 126.5 . . ?
N1 C4 H4A 109.5 . . ?
N1 C4 H4B 109.5 . . ?
N1 C4 H4C 109.5 . . ?
H4A C4 H4B 109.5 . . ?
H4A C4 H4C 109.5 . . ?
H4B C4 H4C 109.5 . . ?
N2 C5 H5A 109.5 . . ?
N2 C5 H5B 109.5 . . ?
N2 C5 H5C 109.5 . . ?
H5A C5 H5B 109.5 . . ?
H5A C5 H5C 109.5 . . ?
H5B C5 H5C 109.5 . . ?
C12 C11 H11 109.6 . . ?
C12 C11 C13 111.43(8) . . ?
C12 C11 B1 106.73(8) . . ?
C13 C11 H11 109.6 . . ?
C13 C11 B1 109.82(8) . . ?
B1 C11 H11 109.6 . . ?
O1 C12 O2 123.22(9) . . ?
O1 C12 C11 125.88(9) . . ?
O2 C12 C11 110.85(8) . . ?
C11 C13 H13A 109.5 . . ?
C11 C13 H13B 109.5 . . ?
C11 C13 H13C 109.5 . . ?
H13A C13 H13B 109.5 . . ?
H13A C13 H13C 109.5 . . ?
H13B C13 H13C 109.5 . . ?
O2 C14 C15 112.16(8) . . ?
O2 C14 C16 102.11(8) . . ?
O2 C14 C17 109.02(8) . . ?
C16 C14 C15 109.96(9) . . ?
C17 C14 C15 111.79(9) . . ?
C17 C14 C16 111.43(9) . . ?
C14 C15 H15A 109.5 . . ?
C14 C15 H15B 109.5 . . ?
C14 C15 H15C 109.5 . . ?
H15A C15 H15B 109.5 . . ?
H15A C15 H15C 109.5 . . ?
H15B C15 H15C 109.5 . . ?
C14 C16 H16A 109.5 . . ?
C14 C16 H16B 109.5 . . ?
C14 C16 H16C 109.5 . . ?
H16A C16 H16B 109.5 . . ?
H16A C16 H16C 109.5 . . ?
H16B C16 H16C 109.5 . . ?
C14 C17 H17A 109.5 . . ?
C14 C17 H17B 109.5 . . ?
C14 C17 H17C 109.5 . . ?
H17A C17 H17B 109.5 . . ?
H17A C17 H17C 109.5 . . ?
H17B C17 H17C 109.5 . . ?
C22 C21 H21 117.5 . . ?
C22 C21 B1 125.08(10) . . ?
B1 C21 H21 117.5 . . ?
C21 C22 H22A 120.0 . . ?
C21 C22 H22B 120.0 . . ?
H22A C22 H22B 120.0 . . ?
C1 B1 C11 113.86(8) . . ?
C1 B1 H1 107.8 . . ?
C11 B1 H1 107.8 . . ?
C21 B1 C1 108.08(8) . . ?
C21 B1 C11 111.23(8) . . ?
C21 B1 H1 107.8 . . ?

loop_
_geom_bond_atom_site_label_1
_geom_bond_atom_site_label_2
_geom_bond_distance
_geom_bond_site_symmetry_2
_geom_bond_publ_flag
O1 C12 1.2164(12) . ?
O2 C12 1.3554(12) . ?
O2 C14 1.4715(11) . ?
N1 C1 1.3543(13) . ?
N1 C2 1.3826(13) . ?
N1 C4 1.4630(13) . ?
N2 C1 1.3521(13) . ?
N2 C3 1.3808(13) . ?
N2 C5 1.4621(13) . ?
C1 B1 1.6276(14) . ?
C2 H2 0.9500 . ?
C2 C3 1.3461(15) . ?
C3 H3 0.9500 . ?
C4 H4A 0.9800 . ?
C4 H4B 0.9800 . ?
C4 H4C 0.9800 . ?
C5 H5A 0.9800 . ?
C5 H5B 0.9800 . ?
C5 H5C 0.9800 . ?
C11 H11 1.0000 . ?
C11 C12 1.4882(13) . ?
C11 C13 1.5314(14) . ?
C11 B1 1.6754(15) . ?
C13 H13A 0.9800 . ?
C13 H13B 0.9800 . ?
C13 H13C 0.9800 . ?
C14 C15 1.5218(14) . ?
C14 C16 1.5214(14) . ?
C14 C17 1.5206(14) . ?
C15 H15A 0.9800 . ?
C15 H15B 0.9800 . ?
C15 H15C 0.9800 . ?
C16 H16A 0.9800 . ?
C16 H16B 0.9800 . ?
C16 H16C 0.9800 . ?
C17 H17A 0.9800 . ?
C17 H17B 0.9800 . ?
C17 H17C 0.9800 . ?
C21 H21 0.9500 . ?
C21 C22 1.3251(16) . ?
C21 B1 1.6108(15) . ?
C22 H22A 0.9500 . ?
C22 H22B 0.9500 . ?
B1 H1 1.0000 . ?

loop_
_geom_torsion_atom_site_label_1
_geom_torsion_atom_site_label_2
_geom_torsion_atom_site_label_3
_geom_torsion_atom_site_label_4
_geom_torsion
_geom_torsion_site_symmetry_1
_geom_torsion_site_symmetry_2
_geom_torsion_site_symmetry_3
_geom_torsion_site_symmetry_4
_geom_torsion_publ_flag
N1 C1 B1 C11 53.79(13) . . . . ?
N1 C1 B1 C21 -70.33(12) . . . . ?
N1 C2 C3 N2 0.33(11) . . . . ?
N2 C1 B1 C11 -132.38(10) . . . . ?
N2 C1 B1 C21 103.49(11) . . . . ?
C1 N1 C2 C3 -0.29(11) . . . . ?
C1 N2 C3 C2 -0.28(11) . . . . ?
C2 N1 C1 N2 0.11(11) . . . . ?
C2 N1 C1 B1 174.92(9) . . . . ?
C3 N2 C1 N1 0.10(11) . . . . ?
C3 N2 C1 B1 -174.98(9) . . . . ?
C4 N1 C1 N2 178.39(9) . . . . ?
C4 N1 C1 B1 -6.80(16) . . . . ?
C4 N1 C2 C3 -178.62(9) . . . . ?
C5 N2 C1 N1 178.86(9) . . . . ?
C5 N2 C1 B1 3.78(15) . . . . ?
C5 N2 C3 C2 -179.08(9) . . . . ?
C12 O2 C14 C15 58.64(11) . . . . ?
C12 O2 C14 C16 176.31(8) . . . . ?
C12 O2 C14 C17 -65.71(11) . . . . ?
C12 C11 B1 C1 58.10(10) . . . . ?
C12 C11 B1 C21 -179.49(8) . . . . ?
C13 C11 C12 O1 -29.82(14) . . . . ?
C13 C11 C12 O2 152.68(8) . . . . ?
C13 C11 B1 C1 179.02(8) . . . . ?
C13 C11 B1 C21 -58.56(11) . . . . ?
C14 O2 C12 O1 -8.68(14) . . . . ?
C14 O2 C12 C11 168.90(8) . . . . ?
C22 C21 B1 C1 -119.46(12) . . . . ?
C22 C21 B1 C11 114.85(12) . . . . ?
B1 C11 C12 O1 90.07(11) . . . . ?
B1 C11 C12 O2 -87.43(9) . . . . ?
